data_7150550
loop_
_publ_author_name
'King, Frank D.'
'Aliev, Abil E.'
'Caddick, Stephen'
'Tocher, Derek A.'
'Courtier-Murias, Denis'

_publ_section_title
;
 A facile synthesis of pyrrolo-(di)-benzazocinones via an
 intramolecular N-acyliminium ion cyclisation
;
_journal_issue 1
_journal_name_full 'Organic &amp; Biomolecular Chemistry'
_journal_page_first 167
_journal_page_last 177
_journal_paper_doi 10.1039/b815195d
_journal_volume 7
_journal_year 2009
_chemical_formula_sum 'C16 H21 N O3'
_chemical_formula_weight 275.34
_chemical_name_systematic
;
?
;
_space_group_IT_number 2
_symmetry_cell_setting triclinic
_symmetry_space_group_name_Hall '-P 1'
_symmetry_space_group_name_H-M 'P -1'
_atom_sites_solution_hydrogens geom
_atom_sites_solution_primary direct
_atom_sites_solution_secondary difmap
_audit_creation_method SHELXL-97
_cell_angle_alpha 65.628(2)
_cell_angle_beta 77.548(2)
_cell_angle_gamma 75.070(2)
_cell_formula_units_Z 2
_cell_length_a 8.3607(11)
_cell_length_b 9.2365(13)
_cell_length_c 10.0371(14)
_cell_measurement_temperature 150(2)
_cell_volume 676.91(16)
_computing_cell_refinement 'Bruker SAINT'
_computing_data_collection 'Bruker SMART'
_computing_data_reduction 'Bruker SAINT'
_computing_structure_refinement 'SHELXL-97 (Sheldrick, 1997)'
_computing_structure_solution 'SHELXS-97 (Sheldrick, 1990)'
_diffrn_ambient_temperature 150(2)
_diffrn_measured_fraction_theta_full 0.976
_diffrn_measured_fraction_theta_max 0.911
_diffrn_measurement_device_type 'Bruker SMART APEX CCD diffractometer'
_diffrn_measurement_method '\w rotation with narrow frames'
_diffrn_radiation_monochromator graphite
_diffrn_radiation_source 'fine-focus sealed tube'
_diffrn_radiation_type MoK\a
_diffrn_radiation_wavelength 0.71073
_diffrn_reflns_av_R_equivalents 0.0207
_diffrn_reflns_av_sigmaI/netI 0.0299
_diffrn_reflns_limit_h_max 11
_diffrn_reflns_limit_h_min -11
_diffrn_reflns_limit_k_max 12
_diffrn_reflns_limit_k_min -12
_diffrn_reflns_limit_l_max 13
_diffrn_reflns_limit_l_min -13
_diffrn_reflns_number 5715
_diffrn_reflns_theta_full 26.00
_diffrn_reflns_theta_max 28.24
_diffrn_reflns_theta_min 2.63
_exptl_absorpt_coefficient_mu 0.093
_exptl_absorpt_correction_T_max 0.9745
_exptl_absorpt_correction_T_min 0.9551
_exptl_absorpt_correction_type multi-scan
_exptl_crystal_colour colourless
_exptl_crystal_density_diffrn 1.351
_exptl_crystal_density_method 'not measured'
_exptl_crystal_description block
_exptl_crystal_F_000 296
_exptl_crystal_size_max 0.50
_exptl_crystal_size_mid 0.34
_exptl_crystal_size_min 0.28
_refine_diff_density_max 0.329
_refine_diff_density_min -0.382
_refine_diff_density_rms 0.083
_refine_ls_extinction_method none
_refine_ls_goodness_of_fit_ref 0.986
_refine_ls_hydrogen_treatment mixed
_refine_ls_matrix_type full
_refine_ls_number_parameters 181
_refine_ls_number_reflns 3056
_refine_ls_number_restraints 0
_refine_ls_restrained_S_all 0.986
_refine_ls_R_factor_all 0.0520
_refine_ls_R_factor_gt 0.0494
_refine_ls_shift/su_max 0.000
_refine_ls_shift/su_mean 0.000
_refine_ls_structure_factor_coef Fsqd
_refine_ls_weighting_details 'calc w=1/[\s^2^(Fo^2^)+(0.1037P)^2^+0.2467P] where P=(Fo^2^+2Fc^2^)/3'
_refine_ls_weighting_scheme calc
_refine_ls_wR_factor_gt 0.1463
_refine_ls_wR_factor_ref 0.1496
_reflns_number_gt 2808
_reflns_number_total 3056
_reflns_threshold_expression I>2\s(I)
_cod_data_source_file b815195d.txt
_cod_data_source_block str0633
_cod_original_sg_symbol_H-M P-1
_cod_database_code 7150550

loop_
_symmetry_equiv_pos_as_xyz
'x, y, z'
'-x, -y, -z'

loop_
_atom_site_label
_atom_site_type_symbol
_atom_site_fract_x
_atom_site_fract_y
_atom_site_fract_z
_atom_site_U_iso_or_equiv
_atom_site_adp_type
_atom_site_occupancy
_atom_site_symmetry_multiplicity
_atom_site_calc_flag
_atom_site_refinement_flags
_atom_site_disorder_assembly
_atom_site_disorder_group
N1 N 0.06445(13) 0.25902(13) 0.35025(12) 0.0189(2) Uani 1 1 d . . .
O1 O 0.19896(13) 0.35794(13) 0.45718(11) 0.0284(3) Uani 1 1 d . . .
O2 O 0.42796(12) 0.33551(12) -0.17836(10) 0.0243(2) Uani 1 1 d . . .
O3 O 0.06475(12) -0.11469(11) 0.23109(10) 0.0226(2) Uani 1 1 d . . .
C1 C 0.20353(16) 0.27174(16) 0.38950(14) 0.0201(3) Uani 1 1 d . . .
C2 C 0.36867(16) 0.19562(16) 0.32734(15) 0.0221(3) Uani 1 1 d . . .
H2A H 0.3579 0.0970 0.3164 0.027 Uiso 1 1 calc R . .
H2B H 0.4544 0.1656 0.3933 0.027 Uiso 1 1 calc R . .
C3 C 0.41731(16) 0.32391(16) 0.17577(15) 0.0230(3) Uani 1 1 d . . .
H3A H 0.4379 0.4170 0.1903 0.028 Uiso 1 1 calc R . .
H3B H 0.5225 0.2769 0.1286 0.028 Uiso 1 1 calc R . .
C4 C 0.28198(16) 0.38498(15) 0.07194(14) 0.0203(3) Uani 1 1 d . . .
H4A H 0.1772 0.4355 0.1167 0.024 Uiso 1 1 calc R . .
H4B H 0.3184 0.4680 -0.0229 0.024 Uiso 1 1 calc R . .
C5 C 0.25143(15) 0.24554(14) 0.04496(13) 0.0171(3) Uani 1 1 d . . .
C6 C 0.33678(16) 0.21969(15) -0.08320(14) 0.0195(3) Uani 1 1 d . . .
C7 C 0.32964(17) 0.08491(17) -0.10781(15) 0.0224(3) Uani 1 1 d . . .
H7A H 0.3858 0.0704 -0.1957 0.027 Uiso 1 1 calc R . .
C8 C 0.23970(16) -0.02919(16) -0.00312(15) 0.0218(3) Uani 1 1 d . . .
H8A H 0.2367 -0.1232 -0.0185 0.026 Uiso 1 1 calc R . .
C9 C 0.15479(15) -0.00666(15) 0.12291(14) 0.0185(3) Uani 1 1 d . . .
C10 C 0.15699(15) 0.13270(14) 0.14836(13) 0.0167(3) Uani 1 1 d . . .
C11 C 0.04689(15) 0.14447(14) 0.28745(13) 0.0169(3) Uani 1 1 d . . .
H11A H 0.0618 0.0337 0.3667 0.020 Uiso 1 1 calc R . .
C12 C -0.13861(16) 0.19580(17) 0.26338(15) 0.0228(3) Uani 1 1 d . . .
H12A H -0.1534 0.2798 0.1638 0.027 Uiso 1 1 calc R . .
H12B H -0.1844 0.1019 0.2751 0.027 Uiso 1 1 calc R . .
C13 C -0.22361(16) 0.26247(16) 0.38203(14) 0.0222(3) Uani 1 1 d . . .
H13A H -0.3312 0.3358 0.3554 0.027 Uiso 1 1 calc R . .
H13B H -0.2432 0.1741 0.4786 0.027 Uiso 1 1 calc R . .
C14 C -0.09830(17) 0.35362(18) 0.38480(17) 0.0263(3) Uani 1 1 d . . .
H14A H -0.1145 0.4654 0.3100 0.032 Uiso 1 1 calc R . .
H14B H -0.1080 0.3580 0.4832 0.032 Uiso 1 1 calc R . .
C15 C 0.50756(18) 0.31861(18) -0.31345(14) 0.0264(3) Uani 1 1 d . . .
H15A H 0.5679 0.4075 -0.3716 0.040 Uiso 1 1 calc R . .
H15B H 0.4232 0.3216 -0.3693 0.040 Uiso 1 1 calc R . .
H15C H 0.5862 0.2151 -0.2921 0.040 Uiso 1 1 calc R . .
C16 C 0.06780(19) -0.26165(16) 0.21404(16) 0.0257(3) Uani 1 1 d . . .
H16A H -0.0016 -0.3276 0.2975 0.039 Uiso 1 1 calc R . .
H16B H 0.1828 -0.3219 0.2109 0.039 Uiso 1 1 calc R . .
H16C H 0.0243 -0.2362 0.1221 0.039 Uiso 1 1 calc R . .

loop_
_atom_site_aniso_label
_atom_site_aniso_U_11
_atom_site_aniso_U_22
_atom_site_aniso_U_33
_atom_site_aniso_U_23
_atom_site_aniso_U_13
_atom_site_aniso_U_12
N1 0.0168(5) 0.0223(5) 0.0205(5) -0.0119(4) -0.0012(4) -0.0031(4)
O1 0.0281(5) 0.0362(6) 0.0303(5) -0.0205(5) -0.0033(4) -0.0087(4)
O2 0.0274(5) 0.0259(5) 0.0189(5) -0.0089(4) 0.0050(4) -0.0097(4)
O3 0.0284(5) 0.0166(4) 0.0249(5) -0.0082(4) -0.0009(4) -0.0091(4)
C1 0.0221(6) 0.0218(6) 0.0175(6) -0.0071(5) -0.0032(4) -0.0061(5)
C2 0.0178(6) 0.0248(6) 0.0259(7) -0.0107(5) -0.0053(5) -0.0038(5)
C3 0.0201(6) 0.0256(6) 0.0275(7) -0.0137(5) 0.0013(5) -0.0090(5)
C4 0.0237(6) 0.0163(6) 0.0207(6) -0.0068(5) 0.0012(5) -0.0070(5)
C5 0.0171(6) 0.0159(5) 0.0178(6) -0.0061(5) -0.0036(4) -0.0016(4)
C6 0.0179(6) 0.0205(6) 0.0178(6) -0.0055(5) -0.0022(4) -0.0029(5)
C7 0.0217(6) 0.0270(7) 0.0207(6) -0.0134(5) -0.0002(5) -0.0026(5)
C8 0.0227(6) 0.0202(6) 0.0263(6) -0.0133(5) -0.0047(5) -0.0017(5)
C9 0.0184(6) 0.0168(6) 0.0203(6) -0.0059(5) -0.0048(5) -0.0032(4)
C10 0.0165(6) 0.0168(6) 0.0170(6) -0.0066(5) -0.0033(4) -0.0020(4)
C11 0.0178(6) 0.0160(5) 0.0170(5) -0.0056(4) -0.0017(4) -0.0048(4)
C12 0.0175(6) 0.0283(7) 0.0274(7) -0.0150(5) -0.0031(5) -0.0046(5)
C13 0.0183(6) 0.0256(6) 0.0234(6) -0.0115(5) -0.0003(5) -0.0035(5)
C14 0.0185(6) 0.0308(7) 0.0372(8) -0.0229(6) -0.0018(5) -0.0016(5)
C15 0.0261(7) 0.0325(7) 0.0172(6) -0.0077(5) 0.0015(5) -0.0060(5)
C16 0.0327(7) 0.0160(6) 0.0318(7) -0.0087(5) -0.0082(6) -0.0074(5)

loop_
_atom_type_symbol
_atom_type_description
_atom_type_scat_dispersion_real
_atom_type_scat_dispersion_imag
_atom_type_scat_source
C C 0.0033 0.0016 'International Tables Vol C Tables 4.2.6.8 and 6.1.1.4'
H H 0.0000 0.0000 'International Tables Vol C Tables 4.2.6.8 and 6.1.1.4'
N N 0.0061 0.0033 'International Tables Vol C Tables 4.2.6.8 and 6.1.1.4'
O O 0.0106 0.0060 'International Tables Vol C Tables 4.2.6.8 and 6.1.1.4'

loop_
_geom_angle_atom_site_label_1
_geom_angle_atom_site_label_2
_geom_angle_atom_site_label_3
_geom_angle
_geom_angle_site_symmetry_1
_geom_angle_site_symmetry_3
_geom_angle_publ_flag
C1 N1 C14 119.89(11) . . ?
C1 N1 C11 128.04(11) . . ?
C14 N1 C11 111.72(10) . . ?
C6 O2 C15 116.93(11) . . ?
C9 O3 C16 117.38(10) . . ?
O1 C1 N1 122.06(12) . . ?
O1 C1 C2 120.40(12) . . ?
N1 C1 C2 116.93(11) . . ?
C1 C2 C3 106.32(10) . . ?
C4 C3 C2 112.85(10) . . ?
C5 C4 C3 110.00(10) . . ?
C10 C5 C6 119.14(11) . . ?
C10 C5 C4 122.79(11) . . ?
C6 C5 C4 117.72(11) . . ?
C7 C6 O2 123.38(12) . . ?
C7 C6 C5 121.20(12) . . ?
O2 C6 C5 115.42(11) . . ?
C6 C7 C8 119.56(12) . . ?
C9 C8 C7 120.40(12) . . ?
O3 C9 C8 123.47(11) . . ?
O3 C9 C10 115.63(11) . . ?
C8 C9 C10 120.89(12) . . ?
C5 C10 C9 118.76(11) . . ?
C5 C10 C11 127.10(11) . . ?
C9 C10 C11 114.10(10) . . ?
N1 C11 C10 121.06(10) . . ?
N1 C11 C12 102.19(10) . . ?
C10 C11 C12 110.65(10) . . ?
C13 C12 C11 104.40(10) . . ?
C14 C13 C12 102.65(10) . . ?
N1 C14 C13 103.98(10) . . ?

loop_
_geom_bond_atom_site_label_1
_geom_bond_atom_site_label_2
_geom_bond_distance
_geom_bond_site_symmetry_2
_geom_bond_publ_flag
N1 C1 1.3517(16) . ?
N1 C14 1.4729(16) . ?
N1 C11 1.4862(15) . ?
O1 C1 1.2314(16) . ?
O2 C6 1.3786(15) . ?
O2 C15 1.4275(16) . ?
O3 C9 1.3718(15) . ?
O3 C16 1.4299(15) . ?
C1 C2 1.5100(18) . ?
C2 C3 1.5419(19) . ?
C3 C4 1.5424(18) . ?
C4 C5 1.5115(16) . ?
C5 C10 1.4017(17) . ?
C5 C6 1.4109(17) . ?
C6 C7 1.3830(19) . ?
C7 C8 1.3907(19) . ?
C8 C9 1.3789(19) . ?
C9 C10 1.4171(17) . ?
C10 C11 1.5257(16) . ?
C11 C12 1.5417(17) . ?
C12 C13 1.5223(18) . ?
C13 C14 1.5145(18) . ?

loop_
_geom_torsion_atom_site_label_1
_geom_torsion_atom_site_label_2
_geom_torsion_atom_site_label_3
_geom_torsion_atom_site_label_4
_geom_torsion
_geom_torsion_site_symmetry_1
_geom_torsion_site_symmetry_2
_geom_torsion_site_symmetry_3
_geom_torsion_site_symmetry_4
_geom_torsion_publ_flag
C14 N1 C1 O1 1.74(19) . . . . ?
C11 N1 C1 O1 -170.88(12) . . . . ?
C14 N1 C1 C2 -169.33(12) . . . . ?
C11 N1 C1 C2 18.04(18) . . . . ?
O1 C1 C2 C3 -84.87(14) . . . . ?
N1 C1 C2 C3 86.36(14) . . . . ?
C1 C2 C3 C4 -55.80(14) . . . . ?
C2 C3 C4 C5 -60.16(14) . . . . ?
C3 C4 C5 C10 77.37(14) . . . . ?
C3 C4 C5 C6 -95.78(13) . . . . ?
C15 O2 C6 C7 4.81(18) . . . . ?
C15 O2 C6 C5 -176.25(11) . . . . ?
C10 C5 C6 C7 -0.43(19) . . . . ?
C4 C5 C6 C7 172.98(12) . . . . ?
C10 C5 C6 O2 -179.39(10) . . . . ?
C4 C5 C6 O2 -5.98(16) . . . . ?
O2 C6 C7 C8 177.51(11) . . . . ?
C5 C6 C7 C8 -1.4(2) . . . . ?
C6 C7 C8 C9 1.5(2) . . . . ?
C16 O3 C9 C8 3.40(18) . . . . ?
C16 O3 C9 C10 -176.23(10) . . . . ?
C7 C8 C9 O3 -179.50(11) . . . . ?
C7 C8 C9 C10 0.11(19) . . . . ?
C6 C5 C10 C9 2.03(18) . . . . ?
C4 C5 C10 C9 -171.03(11) . . . . ?
C6 C5 C10 C11 -175.46(11) . . . . ?
C4 C5 C10 C11 11.48(19) . . . . ?
O3 C9 C10 C5 177.74(10) . . . . ?
C8 C9 C10 C5 -1.90(18) . . . . ?
O3 C9 C10 C11 -4.45(15) . . . . ?
C8 C9 C10 C11 175.90(11) . . . . ?
C1 N1 C11 C10 -54.83(17) . . . . ?
C14 N1 C11 C10 132.05(12) . . . . ?
C1 N1 C11 C12 -178.29(12) . . . . ?
C14 N1 C11 C12 8.60(13) . . . . ?
C5 C10 C11 N1 -17.16(18) . . . . ?
C9 C10 C11 N1 165.26(10) . . . . ?
C5 C10 C11 C12 102.21(14) . . . . ?
C9 C10 C11 C12 -75.37(13) . . . . ?
N1 C11 C12 C13 -29.31(12) . . . . ?
C10 C11 C12 C13 -159.52(10) . . . . ?
C11 C12 C13 C14 39.18(13) . . . . ?
C1 N1 C14 C13 -158.26(11) . . . . ?
C11 N1 C14 C13 15.49(14) . . . . ?
C12 C13 C14 N1 -33.23(13) . . . . ?
